data_1574798
loop_
_publ_author_name
'Gonzalez, Elijah C.'
'de la Torre Roehl, Isabel M.'
'Stoltz, Brian M.'

_publ_section_title
;
 Concise total synthesis of the cage-like sesquiterpenoid
 (+)-daphnepapytone A
;
_journal_issue 25
_journal_name_full 'Chemical Science'
_journal_page_first 11381
_journal_page_last 11385
_journal_paper_doi 10.1039/D5SC02952J
_journal_volume 16
_journal_year 2025
_chemical_absolute_configuration ad
_chemical_formula_sum 'C14 H18 O'
_chemical_formula_weight 202.28
_space_group_crystal_system monoclinic
_space_group_IT_number 4
_space_group_name_Hall 'P 2yb'
_space_group_name_H-M_alt 'P 1 21 1'
_atom_sites_solution_hydrogens geom
_atom_sites_solution_primary direct
_atom_sites_solution_secondary difmap
_audit_creation_method SHELXL-2019/1
_audit_update_record
;
2025-03-18 deposited with the CCDC.	2025-06-04 downloaded from the CCDC.
;
_cell_angle_alpha 90
_cell_angle_beta 90.016(6)
_cell_angle_gamma 90
_cell_formula_units_Z 4
_cell_length_a 13.8273(10)
_cell_length_b 7.3520(6)
_cell_length_c 11.6565(10)
_cell_measurement_reflns_used 9048
_cell_measurement_temperature 100(2)
_cell_measurement_theta_max 74.61
_cell_measurement_theta_min 3.20
_cell_volume 1184.98(16)
_computing_cell_refinement 'SAINT v8.40A (Bruker-AXS, 2013)'
_computing_data_collection 'APEX3 v2019.11-0 (Bruker Nano, 2020)'
_computing_data_reduction 'SAINT v8.40A (Bruker-AXS, 2013)'
_computing_molecular_graphics 'Bruker SHELXTL'
_computing_publication_material 'Bruker SHELXTL'
_computing_structure_refinement 'SHELXL-2019/1 (Sheldrick, 2019)'
_computing_structure_solution 'SHELXS-2013/1 (Sheldrick, 2015)'
_diffrn_ambient_temperature 100(2)
_diffrn_detector_area_resol_mean 7.69
_diffrn_measured_fraction_theta_full 1.000
_diffrn_measured_fraction_theta_max 0.999
_diffrn_measurement_device_type 'Bruker D8 VENTURE Kappa Duo PHOTON II CPAD'
_diffrn_measurement_method '\f and \w scans'
_diffrn_radiation_type CuK\a
_diffrn_radiation_wavelength 1.54178
_diffrn_reflns_av_R_equivalents 0.0512
_diffrn_reflns_av_unetI/netI 0.0269
_diffrn_reflns_Laue_measured_fraction_full 1.000
_diffrn_reflns_Laue_measured_fraction_max 0.999
_diffrn_reflns_limit_h_max 17
_diffrn_reflns_limit_h_min -17
_diffrn_reflns_limit_k_max 9
_diffrn_reflns_limit_k_min -9
_diffrn_reflns_limit_l_max 13
_diffrn_reflns_limit_l_min -14
_diffrn_reflns_number 36338
_diffrn_reflns_point_group_measured_fraction_full 1.000
_diffrn_reflns_point_group_measured_fraction_max 0.996
_diffrn_reflns_theta_full 67.679
_diffrn_reflns_theta_max 74.600
_diffrn_reflns_theta_min 3.196
_diffrn_source 'I\mS HB micro-focus sealed tube'
_exptl_absorpt_coefficient_mu 0.531
_exptl_absorpt_correction_T_max 0.7538
_exptl_absorpt_correction_T_min 0.6709
_exptl_absorpt_correction_type multi-scan
_exptl_absorpt_process_details 'SADABS-2016/2 (Sheldrick, 2014)'
_exptl_crystal_colour colourless
_exptl_crystal_density_diffrn 1.134
_exptl_crystal_density_method 'not measured'
_exptl_crystal_description Block
_exptl_crystal_F_000 440
_exptl_crystal_size_max 0.250
_exptl_crystal_size_mid 0.200
_exptl_crystal_size_min 0.100
_refine_diff_density_max 0.164
_refine_diff_density_min -0.149
_refine_diff_density_rms 0.035
_refine_ls_abs_structure_details
; 
 Flack x determined using 2206 quotients [(I+)-(I-)]/[(I+)+(I-)] 
 (Parsons, Flack and Wagner, Acta Cryst. B69 (2013) 249-259). 
;
_refine_ls_abs_structure_Flack -0.13(8)
_refine_ls_extinction_method none
_refine_ls_goodness_of_fit_ref 1.053
_refine_ls_hydrogen_treatment constr
_refine_ls_matrix_type full
_refine_ls_number_parameters 278
_refine_ls_number_reflns 4860
_refine_ls_number_restraints 1
_refine_ls_restrained_S_all 1.053
_refine_ls_R_factor_all 0.0264
_refine_ls_R_factor_gt 0.0258
_refine_ls_shift/su_max 0.000
_refine_ls_shift/su_mean 0.000
_refine_ls_structure_factor_coef Fsqd
_refine_ls_weighting_details 'w=1/[\s^2^(Fo^2^)+(0.0443P)^2^+0.0461P] where P=(Fo^2^+2Fc^2^)/3'
_refine_ls_weighting_scheme calc
_refine_ls_wR_factor_gt 0.0652
_refine_ls_wR_factor_ref 0.0654
_reflns_Friedel_coverage 0.845
_reflns_Friedel_fraction_full 0.999
_reflns_Friedel_fraction_max 0.993
_reflns_number_gt 4831
_reflns_number_total 4860
_reflns_threshold_expression 'I > 2\s(I)'
_cod_data_source_file d5sc02952j2.cif
_cod_data_source_block V24096
_cod_depositor_comments 'Adding full bibliography for 1574798--1574800.cif.'
_cod_original_sg_symbol_H-M 'P 21'
_cod_database_code 1574798
_shelx_shelxl_version_number 2019/1
_shelx_space_group_comment
; 
The symmetry employed for this shelxl refinement is uniquely defined 
by the following loop, which should always be used as a source of 
symmetry information in preference to the above space-group names. 
They are only intended as comments. 
;
_shelx_estimated_absorpt_t_min 0.879
_shelx_estimated_absorpt_t_max 0.949

loop_
_space_group_symop_operation_xyz
'x, y, z'
'-x, y+1/2, -z'

loop_
_atom_site_label
_atom_site_type_symbol
_atom_site_fract_x
_atom_site_fract_y
_atom_site_fract_z
_atom_site_U_iso_or_equiv
_atom_site_adp_type
_atom_site_occupancy
_atom_site_site_symmetry_order
_atom_site_calc_flag
_atom_site_refinement_flags_posn
_atom_site_refinement_flags_adp
_atom_site_refinement_flags_occupancy
_atom_site_disorder_assembly
_atom_site_disorder_group
C1 C 0.12891(15) 0.6749(3) 0.78287(15) 0.0222(4) Uani 1 1 d . . . . .
O1 O 0.05850(12) 0.7674(3) 0.76641(15) 0.0414(4) Uani 1 1 d . . . . .
C2 C 0.12650(12) 0.4776(3) 0.82532(16) 0.0182(4) Uani 1 1 d . . . . .
C8 C 0.04295(16) 0.3706(4) 0.77481(19) 0.0363(5) Uani 1 1 d . . . . .
H8A H -0.018271 0.428409 0.796323 0.055 Uiso 1 1 calc R U . . .
H8B H 0.044391 0.245853 0.804451 0.055 Uiso 1 1 calc R U . . .
H8C H 0.048740 0.368242 0.691036 0.055 Uiso 1 1 calc R U . . .
C3 C 0.13748(14) 0.4704(3) 0.95605(17) 0.0186(4) Uani 1 1 d . . . . .
C9 C 0.07272(15) 0.4719(3) 1.03929(19) 0.0263(4) Uani 1 1 d . . . . .
H9A H 0.092117 0.449094 1.116150 0.032 Uiso 1 1 calc R U . . .
H9B H 0.006724 0.495761 1.022317 0.032 Uiso 1 1 calc R U . . .
C4 C 0.24579(13) 0.4390(3) 0.94838(16) 0.0191(4) Uani 1 1 d . . . . .
H4A H 0.268114 0.328398 0.988984 0.023 Uiso 1 1 calc R U . . .
H4B H 0.285012 0.546137 0.970317 0.023 Uiso 1 1 calc R U . . .
C5 C 0.23466(12) 0.4133(2) 0.81506(15) 0.0156(3) Uani 1 1 d . . . . .
C10 C 0.24995(17) 0.2186(3) 0.77803(17) 0.0286(4) Uani 1 1 d . . . . .
H10A H 0.229150 0.204078 0.698179 0.043 Uiso 1 1 calc R U . . .
H10B H 0.211957 0.137584 0.827301 0.043 Uiso 1 1 calc R U . . .
H10C H 0.318675 0.187648 0.784600 0.043 Uiso 1 1 calc R U . . .
C6 C 0.29087(13) 0.5584(2) 0.74696(16) 0.0186(4) Uani 1 1 d . . . . .
H6 H 0.356544 0.573248 0.781667 0.022 Uiso 1 1 calc R U . . .
C11 C 0.30197(13) 0.5187(3) 0.61748(16) 0.0226(4) Uani 1 1 d . . . . .
H11A H 0.343334 0.613748 0.582724 0.027 Uiso 1 1 calc R U . . .
H11B H 0.335260 0.400443 0.607773 0.027 Uiso 1 1 calc R U . . .
C12 C 0.20917(13) 0.5128(3) 0.55566(16) 0.0199(4) Uani 1 1 d . . . . .
C13 C 0.13367(15) 0.5132(3) 0.50680(16) 0.0216(4) Uani 1 1 d . . . . .
C14 C 0.03947(17) 0.5140(4) 0.4482(2) 0.0334(5) Uani 1 1 d . . . . .
H14A H -0.011519 0.544296 0.503343 0.050 Uiso 1 1 calc R U . . .
H14B H 0.026938 0.393524 0.415466 0.050 Uiso 1 1 calc R U . . .
H14C H 0.040233 0.604874 0.386654 0.050 Uiso 1 1 calc R U . . .
C7 C 0.23256(15) 0.7329(3) 0.76667(16) 0.0233(4) Uani 1 1 d . . . . .
H7A H 0.256318 0.797533 0.835636 0.028 Uiso 1 1 calc R U . . .
H7B H 0.238428 0.815014 0.699739 0.028 Uiso 1 1 calc R U . . .
C21 C 0.59396(13) 0.3539(2) 0.71517(14) 0.0171(3) Uani 1 1 d . . . . .
O2 O 0.51047(10) 0.3143(2) 0.73341(13) 0.0245(3) Uani 1 1 d . . . . .
C22 C 0.62858(12) 0.5367(2) 0.66987(15) 0.0159(3) Uani 1 1 d . . . . .
C28 C 0.56895(14) 0.6966(3) 0.71151(17) 0.0228(4) Uani 1 1 d . . . . .
H28A H 0.501216 0.679038 0.689346 0.034 Uiso 1 1 calc R U . . .
H28B H 0.593490 0.808926 0.676878 0.034 Uiso 1 1 calc R U . . .
H28C H 0.573588 0.705171 0.795232 0.034 Uiso 1 1 calc R U . . .
C23 C 0.64332(13) 0.5191(3) 0.53987(16) 0.0181(3) Uani 1 1 d . . . . .
C29 C 0.58047(14) 0.5240(3) 0.45449(17) 0.0249(4) Uani 1 1 d . . . . .
H29A H 0.602445 0.516414 0.377433 0.030 Uiso 1 1 calc R U . . .
H29B H 0.513311 0.535112 0.470183 0.030 Uiso 1 1 calc R U . . .
C24 C 0.75239(13) 0.5031(3) 0.55161(16) 0.0195(4) Uani 1 1 d . . . . .
H24A H 0.788514 0.601068 0.512108 0.023 Uiso 1 1 calc R U . . .
H24B H 0.778028 0.381933 0.530527 0.023 Uiso 1 1 calc R U . . .
C25 C 0.74210(12) 0.5329(2) 0.68400(16) 0.0163(3) Uani 1 1 d . . . . .
C30 C 0.78928(13) 0.7063(3) 0.72622(17) 0.0211(4) Uani 1 1 d . . . . .
H30A H 0.765803 0.734334 0.803538 0.032 Uiso 1 1 calc R U . . .
H30B H 0.772943 0.806527 0.674297 0.032 Uiso 1 1 calc R U . . .
H30C H 0.859618 0.690215 0.728137 0.032 Uiso 1 1 calc R U . . .
C26 C 0.76704(13) 0.3590(2) 0.75354(16) 0.0182(3) Uani 1 1 d . . . . .
H26 H 0.827420 0.303478 0.721904 0.022 Uiso 1 1 calc R U . . .
C31 C 0.78004(14) 0.3921(3) 0.88347(17) 0.0231(4) Uani 1 1 d . . . . .
H31A H 0.805681 0.279975 0.919336 0.028 Uiso 1 1 calc R U . . .
H31B H 0.828415 0.489718 0.894896 0.028 Uiso 1 1 calc R U . . .
C32 C 0.68968(15) 0.4438(3) 0.94160(16) 0.0205(4) Uani 1 1 d . . . . .
C33 C 0.61481(15) 0.4811(3) 0.98598(16) 0.0217(4) Uani 1 1 d . . . . .
C34 C 0.52174(17) 0.5272(4) 1.0382(2) 0.0337(5) Uani 1 1 d . . . . .
H34A H 0.476769 0.568017 0.978538 0.051 Uiso 1 1 calc R U . . .
H34B H 0.530963 0.624735 1.094471 0.051 Uiso 1 1 calc R U . . .
H34C H 0.495155 0.419682 1.076625 0.051 Uiso 1 1 calc R U . . .
C27 C 0.68108(14) 0.2303(2) 0.73061(17) 0.0211(4) Uani 1 1 d . . . . .
H27A H 0.692471 0.157273 0.660566 0.025 Uiso 1 1 calc R U . . .
H27B H 0.671222 0.146799 0.796179 0.025 Uiso 1 1 calc R U . . .

loop_
_atom_site_aniso_label
_atom_site_aniso_U_11
_atom_site_aniso_U_22
_atom_site_aniso_U_33
_atom_site_aniso_U_23
_atom_site_aniso_U_13
_atom_site_aniso_U_12
C1 0.0279(10) 0.0258(9) 0.0128(7) -0.0010(7) 0.0015(8) 0.0108(8)
O1 0.0410(9) 0.0537(11) 0.0297(8) 0.0072(8) 0.0028(7) 0.0312(8)
C2 0.0146(8) 0.0261(9) 0.0139(8) -0.0013(7) -0.0003(6) -0.0006(7)
C8 0.0247(10) 0.0614(16) 0.0229(9) -0.0039(11) -0.0011(8) -0.0197(11)
C3 0.0189(9) 0.0194(8) 0.0177(9) -0.0003(7) 0.0010(7) -0.0013(7)
C9 0.0216(9) 0.0338(12) 0.0234(10) 0.0019(8) 0.0033(8) -0.0013(8)
C4 0.0192(8) 0.0229(8) 0.0152(8) 0.0012(7) 0.0002(7) 0.0030(7)
C5 0.0167(8) 0.0161(8) 0.0140(8) -0.0004(7) 0.0002(7) 0.0018(6)
C10 0.0467(12) 0.0175(8) 0.0217(9) -0.0007(8) 0.0033(9) 0.0087(9)
C6 0.0140(8) 0.0225(9) 0.0193(8) 0.0014(7) -0.0011(6) -0.0027(6)
C11 0.0196(8) 0.0289(9) 0.0192(8) 0.0034(8) 0.0031(7) 0.0007(8)
C12 0.0252(9) 0.0197(8) 0.0148(8) -0.0005(7) 0.0029(7) 0.0016(8)
C13 0.0275(10) 0.0196(8) 0.0177(8) -0.0015(7) 0.0008(8) 0.0002(9)
C14 0.0339(11) 0.0379(12) 0.0285(10) -0.0019(10) -0.0113(9) 0.0032(10)
C7 0.0371(11) 0.0167(8) 0.0161(8) -0.0022(8) -0.0020(8) -0.0036(8)
C21 0.0205(8) 0.0190(8) 0.0119(8) -0.0022(7) -0.0007(7) -0.0026(7)
O2 0.0202(6) 0.0301(7) 0.0231(7) 0.0021(6) 0.0009(5) -0.0071(6)
C22 0.0143(7) 0.0179(8) 0.0157(8) 0.0008(7) -0.0004(7) -0.0008(7)
C28 0.0210(9) 0.0224(9) 0.0251(9) -0.0006(8) 0.0019(7) 0.0039(8)
C23 0.0207(8) 0.0163(7) 0.0174(9) 0.0014(7) 0.0027(7) -0.0033(7)
C29 0.0240(9) 0.0326(10) 0.0180(9) 0.0014(8) -0.0021(8) -0.0051(9)
C24 0.0185(8) 0.0245(9) 0.0156(8) 0.0007(8) 0.0020(7) -0.0016(7)
C25 0.0144(7) 0.0192(8) 0.0152(8) 0.0010(7) -0.0004(6) 0.0006(7)
C30 0.0216(9) 0.0207(9) 0.0209(8) 0.0028(8) -0.0005(7) -0.0056(7)
C26 0.0158(7) 0.0189(8) 0.0199(8) 0.0019(7) 0.0008(6) 0.0034(7)
C31 0.0203(8) 0.0274(9) 0.0218(9) 0.0061(8) -0.0038(7) 0.0013(8)
C32 0.0267(10) 0.0213(8) 0.0136(8) 0.0028(7) -0.0036(8) -0.0041(7)
C33 0.0277(11) 0.0201(9) 0.0173(8) -0.0001(7) -0.0009(7) -0.0014(7)
C34 0.0365(12) 0.0307(11) 0.0337(12) -0.0032(10) 0.0120(9) -0.0001(10)
C27 0.0241(9) 0.0151(8) 0.0242(9) 0.0007(8) 0.0031(8) 0.0010(7)

loop_
_atom_type_symbol
_atom_type_description
_atom_type_scat_dispersion_real
_atom_type_scat_dispersion_imag
_atom_type_scat_source
C C 0.0181 0.0091 'International Tables Vol C Tables 4.2.6.8 and 6.1.1.4'
H H 0.0000 0.0000 'International Tables Vol C Tables 4.2.6.8 and 6.1.1.4'
O O 0.0492 0.0322 'International Tables Vol C Tables 4.2.6.8 and 6.1.1.4'

loop_
_geom_angle_atom_site_label_1
_geom_angle_atom_site_label_2
_geom_angle_atom_site_label_3
_geom_angle
_geom_angle_site_symmetry_1
_geom_angle_site_symmetry_3
_geom_angle_publ_flag
O1 C1 C7 126.15(19) . . ?
O1 C1 C2 124.66(19) . . ?
C7 C1 C2 109.19(15) . . ?
C8 C2 C3 116.30(16) . . ?
C8 C2 C1 112.48(17) . . ?
C3 C2 C1 110.61(15) . . ?
C8 C2 C5 122.57(18) . . ?
C3 C2 C5 88.35(14) . . ?
C1 C2 C5 103.85(15) . . ?
C2 C8 H8A 109.5 . . ?
C2 C8 H8B 109.5 . . ?
H8A C8 H8B 109.5 . . ?
C2 C8 H8C 109.5 . . ?
H8A C8 H8C 109.5 . . ?
H8B C8 H8C 109.5 . . ?
C9 C3 C4 135.5(2) . . ?
C9 C3 C2 131.56(19) . . ?
C4 C3 C2 92.53(15) . . ?
C3 C9 H9A 120.0 . . ?
C3 C9 H9B 120.0 . . ?
H9A C9 H9B 120.0 . . ?
C3 C4 C5 88.87(15) . . ?
C3 C4 H4A 113.8 . . ?
C5 C4 H4A 113.8 . . ?
C3 C4 H4B 113.8 . . ?
C5 C4 H4B 113.8 . . ?
H4A C4 H4B 111.1 . . ?
C10 C5 C6 116.01(16) . . ?
C10 C5 C4 112.49(15) . . ?
C6 C5 C4 112.14(14) . . ?
C10 C5 C2 116.10(16) . . ?
C6 C5 C2 108.10(15) . . ?
C4 C5 C2 88.94(13) . . ?
C5 C10 H10A 109.5 . . ?
C5 C10 H10B 109.5 . . ?
H10A C10 H10B 109.5 . . ?
C5 C10 H10C 109.5 . . ?
H10A C10 H10C 109.5 . . ?
H10B C10 H10C 109.5 . . ?
C7 C6 C5 103.70(15) . . ?
C7 C6 C11 110.92(15) . . ?
C5 C6 C11 115.02(15) . . ?
C7 C6 H6 109.0 . . ?
C5 C6 H6 109.0 . . ?
C11 C6 H6 109.0 . . ?
C12 C11 C6 113.38(16) . . ?
C12 C11 H11A 108.9 . . ?
C6 C11 H11A 108.9 . . ?
C12 C11 H11B 108.9 . . ?
C6 C11 H11B 108.9 . . ?
H11A C11 H11B 107.7 . . ?
C13 C12 C11 178.1(2) . . ?
C12 C13 C14 179.1(2) . . ?
C13 C14 H14A 109.5 . . ?
C13 C14 H14B 109.5 . . ?
H14A C14 H14B 109.5 . . ?
C13 C14 H14C 109.5 . . ?
H14A C14 H14C 109.5 . . ?
H14B C14 H14C 109.5 . . ?
C1 C7 C6 106.41(15) . . ?
C1 C7 H7A 110.4 . . ?
C6 C7 H7A 110.4 . . ?
C1 C7 H7B 110.4 . . ?
C6 C7 H7B 110.4 . . ?
H7A C7 H7B 108.6 . . ?
O2 C21 C27 126.32(17) . . ?
O2 C21 C22 125.02(17) . . ?
C27 C21 C22 108.64(15) . . ?
C28 C22 C21 113.76(15) . . ?
C28 C22 C23 116.99(15) . . ?
C21 C22 C23 108.08(14) . . ?
C28 C22 C25 121.42(15) . . ?
C21 C22 C25 105.13(15) . . ?
C23 C22 C25 88.23(14) . . ?
C22 C28 H28A 109.5 . . ?
C22 C28 H28B 109.5 . . ?
H28A C28 H28B 109.5 . . ?
C22 C28 H28C 109.5 . . ?
H28A C28 H28C 109.5 . . ?
H28B C28 H28C 109.5 . . ?
C29 C23 C24 136.28(18) . . ?
C29 C23 C22 130.84(17) . . ?
C24 C23 C22 92.85(14) . . ?
C23 C29 H29A 120.0 . . ?
C23 C29 H29B 120.0 . . ?
H29A C29 H29B 120.0 . . ?
C23 C24 C25 89.29(14) . . ?
C23 C24 H24A 113.8 . . ?
C25 C24 H24A 113.8 . . ?
C23 C24 H24B 113.8 . . ?
C25 C24 H24B 113.8 . . ?
H24A C24 H24B 111.0 . . ?
C30 C25 C26 115.34(15) . . ?
C30 C25 C24 113.50(16) . . ?
C26 C25 C24 112.32(15) . . ?
C30 C25 C22 116.56(15) . . ?
C26 C25 C22 106.85(14) . . ?
C24 C25 C22 89.44(13) . . ?
C25 C30 H30A 109.5 . . ?
C25 C30 H30B 109.5 . . ?
H30A C30 H30B 109.5 . . ?
C25 C30 H30C 109.5 . . ?
H30A C30 H30C 109.5 . . ?
H30B C30 H30C 109.5 . . ?
C27 C26 C31 110.86(15) . . ?
C27 C26 C25 104.09(15) . . ?
C31 C26 C25 114.10(15) . . ?
C27 C26 H26 109.2 . . ?
C31 C26 H26 109.2 . . ?
C25 C26 H26 109.2 . . ?
C32 C31 C26 113.18(15) . . ?
C32 C31 H31A 108.9 . . ?
C26 C31 H31A 108.9 . . ?
C32 C31 H31B 108.9 . . ?
C26 C31 H31B 108.9 . . ?
H31A C31 H31B 107.8 . . ?
C33 C32 C31 177.5(2) . . ?
C32 C33 C34 178.8(2) . . ?
C33 C34 H34A 109.5 . . ?
C33 C34 H34B 109.5 . . ?
H34A C34 H34B 109.5 . . ?
C33 C34 H34C 109.5 . . ?
H34A C34 H34C 109.5 . . ?
H34B C34 H34C 109.5 . . ?
C21 C27 C26 105.36(15) . . ?
C21 C27 H27A 110.7 . . ?
C26 C27 H27A 110.7 . . ?
C21 C27 H27B 110.7 . . ?
C26 C27 H27B 110.7 . . ?
H27A C27 H27B 108.8 . . ?

loop_
_geom_bond_atom_site_label_1
_geom_bond_atom_site_label_2
_geom_bond_distance
_geom_bond_site_symmetry_2
_geom_bond_publ_flag
C1 O1 1.203(2) . ?
C1 C7 1.507(3) . ?
C1 C2 1.533(3) . ?
C2 C8 1.517(3) . ?
C2 C3 1.532(2) . ?
C2 C5 1.573(2) . ?
C8 H8A 0.9800 . ?
C8 H8B 0.9800 . ?
C8 H8C 0.9800 . ?
C3 C9 1.321(3) . ?
C3 C4 1.518(3) . ?
C9 H9A 0.9500 . ?
C9 H9B 0.9500 . ?
C4 C5 1.573(2) . ?
C4 H4A 0.9900 . ?
C4 H4B 0.9900 . ?
C5 C10 1.510(2) . ?
C5 C6 1.540(2) . ?
C10 H10A 0.9800 . ?
C10 H10B 0.9800 . ?
C10 H10C 0.9800 . ?
C6 C7 1.533(3) . ?
C6 C11 1.545(2) . ?
C6 H6 1.0000 . ?
C11 C12 1.472(3) . ?
C11 H11A 0.9900 . ?
C11 H11B 0.9900 . ?
C12 C13 1.189(3) . ?
C13 C14 1.471(3) . ?
C14 H14A 0.9800 . ?
C14 H14B 0.9800 . ?
C14 H14C 0.9800 . ?
C7 H7A 0.9900 . ?
C7 H7B 0.9900 . ?
C21 O2 1.209(2) . ?
C21 C27 1.519(3) . ?
C21 C22 1.521(2) . ?
C22 C28 1.516(2) . ?
C22 C23 1.535(2) . ?
C22 C25 1.579(2) . ?
C28 H28A 0.9800 . ?
C28 H28B 0.9800 . ?
C28 H28C 0.9800 . ?
C23 C29 1.322(3) . ?
C23 C24 1.519(3) . ?
C29 H29A 0.9500 . ?
C29 H29B 0.9500 . ?
C24 C25 1.565(2) . ?
C24 H24A 0.9900 . ?
C24 H24B 0.9900 . ?
C25 C30 1.514(2) . ?
C25 C26 1.552(2) . ?
C30 H30A 0.9800 . ?
C30 H30B 0.9800 . ?
C30 H30C 0.9800 . ?
C26 C27 1.542(3) . ?
C26 C31 1.544(3) . ?
C26 H26 1.0000 . ?
C31 C32 1.471(3) . ?
C31 H31A 0.9900 . ?
C31 H31B 0.9900 . ?
C32 C33 1.190(3) . ?
C33 C34 1.464(3) . ?
C34 H34A 0.9800 . ?
C34 H34B 0.9800 . ?
C34 H34C 0.9800 . ?
C27 H27A 0.9900 . ?
C27 H27B 0.9900 . ?

loop_
_geom_torsion_atom_site_label_1
_geom_torsion_atom_site_label_2
_geom_torsion_atom_site_label_3
_geom_torsion_atom_site_label_4
_geom_torsion
_geom_torsion_site_symmetry_1
_geom_torsion_site_symmetry_2
_geom_torsion_site_symmetry_3
_geom_torsion_site_symmetry_4
_geom_torsion_publ_flag
O1 C1 C2 C8 37.6(3) . . . . ?
C7 C1 C2 C8 -142.97(17) . . . . ?
O1 C1 C2 C3 -94.3(2) . . . . ?
C7 C1 C2 C3 85.12(18) . . . . ?
O1 C1 C2 C5 172.17(19) . . . . ?
C7 C1 C2 C5 -8.37(18) . . . . ?
C8 C2 C3 C9 -39.0(3) . . . . ?
C1 C2 C3 C9 90.9(2) . . . . ?
C5 C2 C3 C9 -165.0(2) . . . . ?
C8 C2 C3 C4 134.70(19) . . . . ?
C1 C2 C3 C4 -95.39(16) . . . . ?
C5 C2 C3 C4 8.79(14) . . . . ?
C9 C3 C4 C5 164.5(2) . . . . ?
C2 C3 C4 C5 -8.79(14) . . . . ?
C3 C4 C5 C10 -109.39(18) . . . . ?
C3 C4 C5 C6 117.70(15) . . . . ?
C3 C4 C5 C2 8.55(14) . . . . ?
C8 C2 C5 C10 -14.3(3) . . . . ?
C3 C2 C5 C10 106.17(17) . . . . ?
C1 C2 C5 C10 -143.01(15) . . . . ?
C8 C2 C5 C6 118.04(19) . . . . ?
C3 C2 C5 C6 -121.46(15) . . . . ?
C1 C2 C5 C6 -10.63(18) . . . . ?
C8 C2 C5 C4 -128.98(19) . . . . ?
C3 C2 C5 C4 -8.47(14) . . . . ?
C1 C2 C5 C4 102.35(15) . . . . ?
C10 C5 C6 C7 157.42(16) . . . . ?
C4 C5 C6 C7 -71.43(18) . . . . ?
C2 C5 C6 C7 25.00(18) . . . . ?
C10 C5 C6 C11 36.1(2) . . . . ?
C4 C5 C6 C11 167.28(15) . . . . ?
C2 C5 C6 C11 -96.29(17) . . . . ?
C7 C6 C11 C12 -54.1(2) . . . . ?
C5 C6 C11 C12 63.2(2) . . . . ?
O1 C1 C7 C6 -156.1(2) . . . . ?
C2 C1 C7 C6 24.40(19) . . . . ?
C5 C6 C7 C1 -29.98(18) . . . . ?
C11 C6 C7 C1 94.02(18) . . . . ?
O2 C21 C22 C28 34.1(3) . . . . ?
C27 C21 C22 C28 -147.11(15) . . . . ?
O2 C21 C22 C23 -97.6(2) . . . . ?
C27 C21 C22 C23 81.19(17) . . . . ?
O2 C21 C22 C25 169.31(17) . . . . ?
C27 C21 C22 C25 -11.95(18) . . . . ?
C28 C22 C23 C29 -49.9(3) . . . . ?
C21 C22 C23 C29 80.0(3) . . . . ?
C25 C22 C23 C29 -174.6(2) . . . . ?
C28 C22 C23 C24 128.07(17) . . . . ?
C21 C22 C23 C24 -102.00(16) . . . . ?
C25 C22 C23 C24 3.35(15) . . . . ?
C29 C23 C24 C25 174.4(2) . . . . ?
C22 C23 C24 C25 -3.37(15) . . . . ?
C23 C24 C25 C30 -115.63(15) . . . . ?
C23 C24 C25 C26 111.29(16) . . . . ?
C23 C24 C25 C22 3.27(14) . . . . ?
C28 C22 C25 C30 -8.0(2) . . . . ?
C21 C22 C25 C30 -138.82(16) . . . . ?
C23 C22 C25 C30 112.92(17) . . . . ?
C28 C22 C25 C26 122.68(18) . . . . ?
C21 C22 C25 C26 -8.18(18) . . . . ?
C23 C22 C25 C26 -116.44(14) . . . . ?
C28 C22 C25 C24 -124.12(17) . . . . ?
C21 C22 C25 C24 105.02(14) . . . . ?
C23 C22 C25 C24 -3.24(14) . . . . ?
C30 C25 C26 C27 155.93(15) . . . . ?
C24 C25 C26 C27 -71.90(17) . . . . ?
C22 C25 C26 C27 24.61(18) . . . . ?
C30 C25 C26 C31 35.0(2) . . . . ?
C24 C25 C26 C31 167.14(15) . . . . ?
C22 C25 C26 C31 -96.35(18) . . . . ?
C27 C26 C31 C32 -49.6(2) . . . . ?
C25 C26 C31 C32 67.5(2) . . . . ?
O2 C21 C27 C26 -153.57(19) . . . . ?
C22 C21 C27 C26 27.71(19) . . . . ?
C31 C26 C27 C21 91.26(17) . . . . ?
C25 C26 C27 C21 -31.84(18) . . . . ?
